data_4131931
loop_
_publ_author_name
'Wurzenberger, Maximilian H. H.'
'Szimhardt, Norbert'
'Stierstorfer, J\"org'

_publ_section_title
;
 Copper(II) Chlorate Complexes: The Renaissance of a Forgotten and
 Misjudged Energetic Anion.
;
_journal_issue 9
_journal_name_full 'Journal of the American Chemical Society'
_journal_page_first 3206
_journal_page_last 3209
_journal_paper_doi 10.1021/jacs.7b13230
_journal_volume 140
_journal_year 2018
_chemical_formula_moiety ' C12 H20 Cl2 Cu N16 O6'
_chemical_formula_sum 'C12 H20 Cl2 Cu N16 O6'
_chemical_formula_weight 618.88
_chemical_name_common 'bis(ditetrazolylbutane) copper(II) chlorate'
_chemical_name_systematic
;
bis(ditetrazolylbutane) copper(II) chlorate
;
_space_group_IT_number 14
_space_group_name_Hall '-P 2yn'
_space_group_name_H-M_alt 'P 1 21/n 1'
_symmetry_cell_setting monoclinic
_symmetry_Int_Tables_number 14
_symmetry_space_group_name_Hall '-P 2yn'
_symmetry_space_group_name_H-M 'P 1 21/n 1'
_atom_sites_solution_hydrogens geom
_audit_creation_date
;
'Thu May 25 19:39:46 2017'
;
_audit_creation_method SHELXL-2013
_audit_update_record 29.06.2017
_cell_angle_alpha 90
_cell_angle_beta 100.469(6)
_cell_angle_gamma 90
_cell_formula_units_Z 2
_cell_length_a 10.7286(6)
_cell_length_b 6.8178(4)
_cell_length_c 15.5263(12)
_cell_measurement_reflns_used 2173
_cell_measurement_temperature 143(2)
_cell_measurement_theta_max 31.2040
_cell_measurement_theta_min 4.7480
_cell_volume 1116.77(13)
_computing_cell_refinement
;
CrysAlisPro, Agilent Technologies,
Version 1.171.37.33 (release 27-03-2014 CrysAlis171 .NET)
(compiled Mar 27 2014,17:12:48)
;
_computing_data_collection
;
CrysAlisPro, Agilent Technologies,
Version 1.171.37.33 (release 27-03-2014 CrysAlis171 .NET)
(compiled Mar 27 2014,17:12:48)
;
_computing_data_reduction
;
CrysAlisPro, Agilent Technologies,
Version 1.171.37.33 (release 27-03-2014 CrysAlis171 .NET)
(compiled Mar 27 2014,17:12:48)
;
_computing_structure_refinement 'SHELXL-2013 (Sheldrick, 2013)'
_diffrn_ambient_temperature 143(2)
_diffrn_detector 'CCD plate'
_diffrn_detector_area_resol_mean 15.9809
_diffrn_detector_type Sapphire3
_diffrn_measured_fraction_theta_full 0.996
_diffrn_measured_fraction_theta_max 0.996
_diffrn_measurement_details
;
#__ type_ start__ end____ width___ exp.time_
  1 omega -109.00  -36.00   1.0000   20.0000
omega____ theta____ kappa____ phi______ frames
    -      -28.6994 -179.0000   30.0000 73

#__ type_ start__ end____ width___ exp.time_
  2 omega  -25.00    2.00   1.0000   20.0000
omega____ theta____ kappa____ phi______ frames
    -      -28.6994  -89.0000  152.0000 27

#__ type_ start__ end____ width___ exp.time_
  3 omega -101.00    4.00   1.0000   20.0000
omega____ theta____ kappa____ phi______ frames
    -      -28.6994  -77.0000    0.0000 105

#__ type_ start__ end____ width___ exp.time_
  4 omega   -8.00   73.00   1.0000   20.0000
omega____ theta____ kappa____ phi______ frames
    -       29.7932  -99.0000  -90.0000 81

#__ type_ start__ end____ width___ exp.time_
  5 omega   34.00   89.00   1.0000   20.0000
omega____ theta____ kappa____ phi______ frames
    -       29.7932   38.0000  -30.0000 55

#__ type_ start__ end____ width___ exp.time_
  6 omega  -40.00   26.00   1.0000   20.0000
omega____ theta____ kappa____ phi______ frames
    -       29.7932  -57.0000   60.0000 66

#__ type_ start__ end____ width___ exp.time_
  7 omega   31.00  100.00   1.0000   20.0000
omega____ theta____ kappa____ phi______ frames
    -       29.7932   57.0000 -150.0000 69

;
_diffrn_measurement_device 'four-circle diffractometer'
_diffrn_measurement_device_type 'Xcalibur, Sapphire3'
_diffrn_measurement_method '\w scans'
_diffrn_orient_matrix_UB_11 -0.0286529000
_diffrn_orient_matrix_UB_12 0.0219833000
_diffrn_orient_matrix_UB_13 0.0366007000
_diffrn_orient_matrix_UB_21 0.0256014000
_diffrn_orient_matrix_UB_22 -0.0874470000
_diffrn_orient_matrix_UB_23 0.0208400000
_diffrn_orient_matrix_UB_31 0.0551282000
_diffrn_orient_matrix_UB_32 0.0519133000
_diffrn_orient_matrix_UB_33 0.0196608000
_diffrn_radiation_monochromator graphite
_diffrn_radiation_probe x-ray
_diffrn_radiation_type MoK\a
_diffrn_radiation_wavelength 0.71073
_diffrn_reflns_av_R_equivalents 0.0462
_diffrn_reflns_av_sigmaI/netI 0.0864
_diffrn_reflns_av_unetI/netI 0.0406
_diffrn_reflns_Laue_measured_fraction_full 0.996
_diffrn_reflns_Laue_measured_fraction_max 0.996
_diffrn_reflns_limit_h_max 13
_diffrn_reflns_limit_h_min -13
_diffrn_reflns_limit_k_max 8
_diffrn_reflns_limit_k_min -8
_diffrn_reflns_limit_l_max 19
_diffrn_reflns_limit_l_min -19
_diffrn_reflns_number 8061
_diffrn_reflns_point_group_measured_fraction_full 0.996
_diffrn_reflns_point_group_measured_fraction_max 0.996
_diffrn_reflns_theta_full 25.242
_diffrn_reflns_theta_max 25.990
_diffrn_reflns_theta_min 4.118
_diffrn_source 'Enhance (Mo) X-ray Source'
_exptl_absorpt_coefficient_mu 1.289
_exptl_absorpt_correction_T_max 1.00000
_exptl_absorpt_correction_T_min 0.68375
_exptl_absorpt_correction_type multi-scan
_exptl_absorpt_process_details
;
CrysAlisPro, Agilent Technologies,
Version 1.171.37.33 (release 27-03-2014 CrysAlis171 .NET)
(compiled Mar 27 2014,17:12:48)
Empirical absorption correction using spherical harmonics,
 implemented in SCALE3 ABSPACK scaling algorithm.
;
_exptl_crystal_colour blue
_exptl_crystal_density_diffrn 1.840
_exptl_crystal_description block
_exptl_crystal_F_000 630
_exptl_crystal_size_max 0.310
_exptl_crystal_size_mid 0.175
_exptl_crystal_size_min 0.084
_refine_diff_density_max 0.900
_refine_diff_density_min -0.444
_refine_diff_density_rms 0.099
_refine_ls_extinction_method none
_refine_ls_goodness_of_fit_ref 1.092
_refine_ls_hydrogen_treatment constr
_refine_ls_matrix_type full
_refine_ls_number_parameters 169
_refine_ls_number_reflns 2186
_refine_ls_number_restraints 0
_refine_ls_restrained_S_all 1.092
_refine_ls_R_factor_all 0.0580
_refine_ls_R_factor_gt 0.0433
_refine_ls_shift/su_max 0.000
_refine_ls_shift/su_mean 0.000
_refine_ls_structure_factor_coef Fsqd
_refine_ls_weighting_details 'w=1/[\s^2^(Fo^2^)+(0.0597P)^2^+0.7013P] where P=(Fo^2^+2Fc^2^)/3'
_refine_ls_weighting_scheme calc
_refine_ls_wR_factor_gt 0.1069
_refine_ls_wR_factor_ref 0.1155
_reflns_Friedel_coverage 0.000
_reflns_number_gt 1756
_reflns_number_total 2186
_reflns_threshold_expression 'I > 2\s(I)'
_cod_data_source_file ja7b13230_si_002.cif
_cod_data_source_block mx241
_cod_database_code 4131931
_shelx_space_group_comment
;
The symmetry employed for this shelxl refinement is uniquely defined
by the following loop, which should always be used as a source of
symmetry information in preference to the above space-group names.
They are only intended as comments.
;
_shelx_estimated_absorpt_t_min 0.691
_shelx_estimated_absorpt_t_max 0.899
_shelxl_version_number 2013-4

loop_
_space_group_symop_operation_xyz
'x, y, z'
'-x+1/2, y+1/2, -z+1/2'
'-x, -y, -z'
'x-1/2, -y-1/2, z-1/2'

loop_
_atom_site_label
_atom_site_type_symbol
_atom_site_fract_x
_atom_site_fract_y
_atom_site_fract_z
_atom_site_U_iso_or_equiv
_atom_site_adp_type
_atom_site_occupancy
_atom_site_site_symmetry_order
_atom_site_calc_flag
_atom_site_refinement_flags_posn
_atom_site_refinement_flags_adp
_atom_site_refinement_flags_occupancy
Cu1 Cu 0.5000 -0.5000 0.5000 0.01991(19) Uani 1 2 d S . P
Cl1 Cl 0.70041(8) -0.23878(12) 0.64548(6) 0.0310(3) Uani 1 1 d . . .
C3 C 0.5712(3) 0.0294(5) 0.1631(2) 0.0258(7) Uani 1 1 d . . .
H3A H 0.4854 -0.0273 0.1455 0.031 Uiso 1 1 calc R U .
H3B H 0.6326 -0.0607 0.1432 0.031 Uiso 1 1 calc R U .
C2 C 0.6022(3) 0.0476(5) 0.2624(2) 0.0254(7) Uani 1 1 d . . .
H2A H 0.6917 0.0880 0.2804 0.030 Uiso 1 1 calc R U .
H2B H 0.5481 0.1504 0.2816 0.030 Uiso 1 1 calc R U .
N4 N 0.5443(2) -0.3603(4) 0.39509(17) 0.0221(6) Uani 1 1 d . . .
C1 C 0.5537(3) -0.1707(5) 0.3835(2) 0.0236(7) Uani 1 1 d . . .
H1 H 0.5424 -0.0723 0.4247 0.028 Uiso 1 1 calc R U .
N7 N 0.7156(3) -0.7320(5) 0.45188(19) 0.0311(7) Uani 1 1 d . . .
N2 N 0.5906(3) -0.3138(4) 0.26655(19) 0.0295(7) Uani 1 1 d . . .
N1 N 0.5815(2) -0.1386(4) 0.30497(17) 0.0221(6) Uani 1 1 d . . .
N8 N 0.6669(2) -0.6539(4) 0.51957(17) 0.0211(6) Uani 1 1 d . . .
C4 C 0.5765(3) 0.2289(5) 0.1192(2) 0.0277(8) Uani 1 1 d . . .
H4A H 0.6546 0.2975 0.1476 0.033 Uiso 1 1 calc R U .
H4B H 0.5829 0.2075 0.0570 0.033 Uiso 1 1 calc R U .
N5 N 0.8467(2) -0.7863(4) 0.56891(17) 0.0227(6) Uani 1 1 d . . .
O2 O 0.7076(3) -0.0645(4) 0.70324(17) 0.0431(7) Uani 1 1 d . . .
O1 O 0.5801(2) -0.2217(4) 0.58225(16) 0.0337(6) Uani 1 1 d . . .
N6 N 0.8233(3) -0.8116(5) 0.48125(18) 0.0314(7) Uani 1 1 d . . .
C5 C 0.7496(3) -0.6929(5) 0.5913(2) 0.0221(7) Uani 1 1 d . . .
H5 H 0.7407 -0.6595 0.6493 0.027 Uiso 1 1 calc R U .
N3 N 0.5675(3) -0.4475(4) 0.32064(19) 0.0301(7) Uani 1 1 d . . .
C6 C 0.9638(3) -0.8611(5) 0.6226(2) 0.0272(8) Uani 1 1 d . . .
H6A H 0.9817 -0.9936 0.6017 0.033 Uiso 1 1 calc R U .
H6B H 0.9518 -0.8731 0.6841 0.033 Uiso 1 1 calc R U .
O3 O 0.8019(3) -0.2298(5) 0.5960(3) 0.0746(12) Uani 1 1 d . . .

loop_
_atom_site_aniso_label
_atom_site_aniso_U_11
_atom_site_aniso_U_22
_atom_site_aniso_U_33
_atom_site_aniso_U_23
_atom_site_aniso_U_13
_atom_site_aniso_U_12
Cu1 0.0185(3) 0.0256(3) 0.0163(3) 0.0009(2) 0.0048(2) 0.0029(2)
Cl1 0.0300(5) 0.0287(5) 0.0312(5) -0.0002(4) -0.0030(4) -0.0008(3)
C3 0.0278(17) 0.0308(19) 0.0204(17) -0.0011(14) 0.0084(13) 0.0033(14)
C2 0.0255(17) 0.0284(18) 0.0229(18) -0.0013(14) 0.0058(13) -0.0022(14)
N4 0.0203(14) 0.0279(15) 0.0184(14) -0.0017(12) 0.0046(10) 0.0059(11)
C1 0.0266(17) 0.0268(18) 0.0188(16) -0.0021(14) 0.0080(13) 0.0010(14)
N7 0.0274(16) 0.0471(19) 0.0198(15) 0.0004(14) 0.0072(12) 0.0111(14)
N2 0.0379(17) 0.0300(16) 0.0222(15) -0.0005(13) 0.0098(12) 0.0015(13)
N1 0.0190(13) 0.0277(15) 0.0200(14) -0.0027(12) 0.0052(10) 0.0025(11)
N8 0.0206(13) 0.0259(14) 0.0177(14) -0.0004(12) 0.0059(10) 0.0032(11)
C4 0.0202(16) 0.039(2) 0.0249(18) 0.0044(16) 0.0074(13) -0.0007(15)
N5 0.0210(14) 0.0292(15) 0.0179(14) 0.0000(12) 0.0035(11) 0.0029(11)
O2 0.0560(18) 0.0435(16) 0.0264(14) -0.0052(13) -0.0013(12) -0.0080(14)
O1 0.0272(13) 0.0374(14) 0.0340(14) -0.0096(12) -0.0011(11) 0.0043(11)
N6 0.0283(16) 0.0476(19) 0.0187(15) 0.0004(14) 0.0055(12) 0.0102(14)
C5 0.0204(16) 0.0284(17) 0.0185(16) -0.0005(14) 0.0061(12) 0.0011(13)
N3 0.0418(18) 0.0288(16) 0.0206(15) 0.0003(13) 0.0079(13) 0.0025(13)
C6 0.0223(17) 0.0310(19) 0.0262(18) 0.0014(15) -0.0014(13) 0.0054(14)
O3 0.0354(17) 0.062(2) 0.136(3) -0.047(2) 0.0432(19) -0.0145(15)

loop_
_atom_type_symbol
_atom_type_description
_atom_type_scat_dispersion_real
_atom_type_scat_dispersion_imag
_atom_type_scat_source
C C 0.0033 0.0016 'International Tables Vol C Tables 4.2.6.8 and 6.1.1.4'
H H 0.0000 0.0000 'International Tables Vol C Tables 4.2.6.8 and 6.1.1.4'
N N 0.0061 0.0033 'International Tables Vol C Tables 4.2.6.8 and 6.1.1.4'
O O 0.0106 0.0060 'International Tables Vol C Tables 4.2.6.8 and 6.1.1.4'
Cl Cl 0.1484 0.1585 'International Tables Vol C Tables 4.2.6.8 and 6.1.1.4'
Cu Cu 0.3201 1.2651 'International Tables Vol C Tables 4.2.6.8 and 6.1.1.4'

loop_
_geom_angle_atom_site_label_1
_geom_angle_atom_site_label_2
_geom_angle_atom_site_label_3
_geom_angle
_geom_angle_site_symmetry_1
_geom_angle_site_symmetry_3
N4 Cu1 N4 180.0 3_646 .
N4 Cu1 N8 88.08(10) 3_646 .
N4 Cu1 N8 91.92(10) . .
N4 Cu1 N8 91.92(10) 3_646 3_646
N4 Cu1 N8 88.08(10) . 3_646
N8 Cu1 N8 180.0 . 3_646
N4 Cu1 O1 86.63(10) 3_646 3_646
N4 Cu1 O1 93.37(10) . 3_646
N8 Cu1 O1 83.75(9) . 3_646
N8 Cu1 O1 96.25(9) 3_646 3_646
N4 Cu1 O1 93.37(10) 3_646 .
N4 Cu1 O1 86.63(10) . .
N8 Cu1 O1 96.25(9) . .
N8 Cu1 O1 83.75(9) 3_646 .
O1 Cu1 O1 180.0 3_646 .
O3 Cl1 O1 107.2(2) . .
O3 Cl1 O2 109.08(18) . .
O1 Cl1 O2 106.37(15) . .
C2 C3 C4 111.1(3) . .
C2 C3 H3A 109.4 . .
C4 C3 H3A 109.4 . .
C2 C3 H3B 109.4 . .
C4 C3 H3B 109.4 . .
H3A C3 H3B 108.0 . .
N1 C2 C3 111.3(3) . .
N1 C2 H2A 109.4 . .
C3 C2 H2A 109.4 . .
N1 C2 H2B 109.4 . .
C3 C2 H2B 109.4 . .
H2A C2 H2B 108.0 . .
C1 N4 N3 106.5(3) . .
C1 N4 Cu1 127.7(2) . .
N3 N4 Cu1 125.8(2) . .
N4 C1 N1 108.9(3) . .
N4 C1 H1 125.5 . .
N1 C1 H1 125.5 . .
N6 N7 N8 109.7(3) . .
N3 N2 N1 107.4(3) . .
C1 N1 N2 107.9(3) . .
C1 N1 C2 129.5(3) . .
N2 N1 C2 122.6(3) . .
C5 N8 N7 106.2(3) . .
C5 N8 Cu1 131.6(2) . .
N7 N8 Cu1 122.1(2) . .
C6 C4 C3 114.8(3) 4 .
C6 C4 H4A 108.6 4 .
C3 C4 H4A 108.6 . .
C6 C4 H4B 108.6 4 .
C3 C4 H4B 108.6 . .
H4A C4 H4B 107.6 . .
C5 N5 N6 108.4(3) . .
C5 N5 C6 130.8(3) . .
N6 N5 C6 120.8(3) . .
Cl1 O1 Cu1 118.97(14) . .
N7 N6 N5 107.2(3) . .
N8 C5 N5 108.4(3) . .
N8 C5 H5 125.8 . .
N5 C5 H5 125.8 . .
N2 N3 N4 109.2(3) . .
N5 C6 C4 112.3(3) . 4_656
N5 C6 H6A 109.1 . .
C4 C6 H6A 109.1 4_656 .
N5 C6 H6B 109.1 . .
C4 C6 H6B 109.1 4_656 .
H6A C6 H6B 107.9 . .

loop_
_geom_bond_atom_site_label_1
_geom_bond_atom_site_label_2
_geom_bond_distance
_geom_bond_site_symmetry_2
Cu1 N4 2.017(3) 3_646
Cu1 N4 2.017(3) .
Cu1 N8 2.050(3) .
Cu1 N8 2.050(3) 3_646
Cu1 O1 2.360(2) 3_646
Cu1 O1 2.360(2) .
Cl1 O3 1.444(3) .
Cl1 O1 1.477(2) .
Cl1 O2 1.482(3) .
C3 C2 1.521(4) .
C3 C4 1.528(5) .
C3 H3A 0.9900 .
C3 H3B 0.9900 .
C2 N1 1.467(4) .
C2 H2A 0.9900 .
C2 H2B 0.9900 .
N4 C1 1.312(4) .
N4 N3 1.362(4) .
C1 N1 1.325(4) .
C1 H1 0.9500 .
N7 N6 1.283(4) .
N7 N8 1.364(4) .
N2 N3 1.294(4) .
N2 N1 1.346(4) .
N8 C5 1.319(4) .
C4 C6 1.517(5) 4
C4 H4A 0.9900 .
C4 H4B 0.9900 .
N5 C5 1.321(4) .
N5 N6 1.349(4) .
N5 C6 1.468(4) .
C5 H5 0.9500 .
C6 C4 1.517(5) 4_656
C6 H6A 0.9900 .
C6 H6B 0.9900 .

loop_
_geom_hbond_atom_site_label_D
_geom_hbond_atom_site_label_H
_geom_hbond_atom_site_label_A
_geom_hbond_distance_DH
_geom_hbond_distance_HA
_geom_hbond_distance_DA
_geom_hbond_angle_DHA
_geom_hbond_site_symmetry_A
C3 H3A O3 0.99 2.58 3.537(5) 162.4 4
C3 H3B N7 0.99 2.66 3.616(5) 162.8 2_655
C3 H3B N6 0.99 2.69 3.554(5) 146.5 2_655
C2 H2A N2 0.99 2.66 3.536(4) 148.1 2_655
C1 H1 O1 0.95 2.39 3.127(4) 134.3 3_656
C5 H5 O2 0.95 2.35 3.258(4) 160.8 2_646
C6 H6A O3 0.99 2.50 3.041(5) 113.9 1_545
C6 H6B N3 0.99 2.56 3.340(4) 135.1 4_646
C3 H3A O3 0.99 2.58 3.537(5) 162.4 4
C3 H3B N7 0.99 2.66 3.616(5) 162.8 2_655
C3 H3B N6 0.99 2.69 3.554(5) 146.5 2_655
C2 H2A N2 0.99 2.66 3.536(4) 148.1 2_655
C1 H1 O1 0.95 2.39 3.127(4) 134.3 3_656
C5 H5 O2 0.95 2.35 3.258(4) 160.8 2_646
C6 H6A O3 0.99 2.50 3.041(5) 113.9 1_545
C6 H6B N3 0.99 2.56 3.340(4) 135.1 4_646

loop_
_geom_torsion_atom_site_label_1
_geom_torsion_atom_site_label_2
_geom_torsion_atom_site_label_3
_geom_torsion_atom_site_label_4
_geom_torsion
_geom_torsion_site_symmetry_4
C4 C3 C2 N1 172.8(3) .
N3 N4 C1 N1 0.0(4) .
Cu1 N4 C1 N1 -178.42(19) .
N4 C1 N1 N2 -0.4(4) .
N4 C1 N1 C2 -179.6(3) .
N3 N2 N1 C1 0.6(3) .
N3 N2 N1 C2 179.9(3) .
C3 C2 N1 C1 -153.5(3) .
C3 C2 N1 N2 27.4(4) .
N6 N7 N8 C5 -0.9(4) .
N6 N7 N8 Cu1 176.7(2) .
C2 C3 C4 C6 -75.9(4) 4
O3 Cl1 O1 Cu1 78.9(2) .
O2 Cl1 O1 Cu1 -164.54(15) .
N8 N7 N6 N5 -0.1(4) .
C5 N5 N6 N7 1.1(4) .
C6 N5 N6 N7 -179.9(3) .
N7 N8 C5 N5 1.6(4) .
Cu1 N8 C5 N5 -175.7(2) .
N6 N5 C5 N8 -1.7(4) .
C6 N5 C5 N8 179.4(3) .
N1 N2 N3 N4 -0.6(4) .
C1 N4 N3 N2 0.3(4) .
Cu1 N4 N3 N2 178.8(2) .
C5 N5 C6 C4 -102.1(4) 4_656
N6 N5 C6 C4 79.1(4) 4_656
